data_4029942
loop_
_publ_author_name
'Banerjee, Swagata'
'Bright, Sandra A.'
'Smith, Jayden A.'
'Burgeat, Jeremy'
'Martinez-Calvo, Miguel'
'Williams, D. Clive'
'Kelly, John M.'
'Gunnlaugsson, Thorfinnur'

_publ_section_title
;
 Supramolecular Approach to Enantioselective DNA Recognition Using
 Enantiomerically Resolved Cationic 4-Amino-1,8-naphthalimide-Based
 Tr\"oger's Bases.
;
_journal_issue 19
_journal_name_full 'The Journal of organic chemistry'
_journal_page_first 9272
_journal_page_last 9283
_journal_paper_doi 10.1021/jo501711g
_journal_volume 79
_journal_year 2014
_chemical_compound_source 'synthesis as described'
_chemical_formula_moiety 'C41 H30 N6 O4'
_chemical_formula_sum 'C41 H30 N6 O4'
_chemical_formula_weight 670.71
_space_group_IT_number 15
_symmetry_cell_setting monoclinic
_symmetry_space_group_name_Hall '-C 2yc'
_symmetry_space_group_name_H-M 'C 1 2/c 1'
_atom_sites_solution_hydrogens geom
_atom_sites_solution_primary direct
_atom_sites_solution_secondary difmap
_audit_conform_dict_location ftp://ftp.iucr.org/pub/cif_core.dic
_audit_conform_dict_name cif_core.dic
_audit_conform_dict_version 2.3
_audit_creation_date 2014-03-19T14:29:39-00:00
_audit_creation_method 'WinGX routine CIF_UPDATE'
_cell_angle_alpha 90
_cell_angle_beta 90.02
_cell_angle_gamma 90
_cell_formula_units_Z 4
_cell_length_a 16.6720(12)
_cell_length_b 9.9486(7)
_cell_length_c 18.7198(13)
_cell_measurement_temperature 102(2)
_cell_volume 3104.9(4)
_computing_cell_refinement 'Bruker APEX2'
_computing_data_collection 'Bruker APEX2'
_computing_data_reduction 'Bruker APEX2'
_computing_structure_refinement 'SHELXL-97 (Sheldrick, 1997)'
_computing_structure_solution 'SHELXL-97 (Sheldrick, 1997)'
_diffrn_ambient_temperature 102(2)
_diffrn_measured_fraction_theta_full 1
_diffrn_measured_fraction_theta_max 1
_diffrn_measurement_device 'four-circle diffractometer'
_diffrn_measurement_device_type 'BRUKER APPEX-II CCD'
_diffrn_measurement_method 'omega and phi scans'
_diffrn_radiation_monochromator graphite
_diffrn_radiation_probe x-ray
_diffrn_radiation_source 'fine-focus sealed tube'
_diffrn_radiation_type MoK\a
_diffrn_radiation_wavelength 0.71073
_diffrn_reflns_av_R_equivalents 0.0615
_diffrn_reflns_av_sigmaI/netI 0.0397
_diffrn_reflns_limit_h_max 20
_diffrn_reflns_limit_h_min -20
_diffrn_reflns_limit_k_max 12
_diffrn_reflns_limit_k_min -12
_diffrn_reflns_limit_l_max 23
_diffrn_reflns_limit_l_min -23
_diffrn_reflns_number 22658
_diffrn_reflns_theta_full 26.37
_diffrn_reflns_theta_max 26.37
_diffrn_reflns_theta_min 2.18
_exptl_absorpt_coefficient_mu 0.095
_exptl_absorpt_correction_T_max 0.7454
_exptl_absorpt_correction_T_min 0.6763
_exptl_absorpt_correction_type multi-scan
_exptl_absorpt_process_details 'BRUKER SADABS'
_exptl_crystal_colour yellow
_exptl_crystal_density_diffrn 1.435
_exptl_crystal_density_method 'not measured'
_exptl_crystal_description prism
_exptl_crystal_F_000 1400
_exptl_crystal_size_max 0.19
_exptl_crystal_size_mid 0.12
_exptl_crystal_size_min 0.08
_refine_diff_density_max 0.452
_refine_diff_density_min -0.183
_refine_diff_density_rms 0.046
_refine_ls_extinction_method none
_refine_ls_goodness_of_fit_ref 1.004
_refine_ls_hydrogen_treatment mixed
_refine_ls_matrix_type full
_refine_ls_number_parameters 291
_refine_ls_number_reflns 3184
_refine_ls_number_restraints 0
_refine_ls_restrained_S_all 1.004
_refine_ls_R_factor_gt 0.0391
_refine_ls_shift/su_max 0.000
_refine_ls_shift/su_mean 0.000
_refine_ls_structure_factor_coef Fsqd
_refine_ls_weighting_details 'calc w=1/[\s^2^(Fo^2^)+(0.0612P)^2^+0.0000P] where P=(Fo^2^+2Fc^2^)/3'
_refine_ls_weighting_scheme calc
_refine_ls_wR_factor_gt 0.0971
_refine_ls_wR_factor_ref 0.1055
_reflns_number_gt 2212
_reflns_number_total 3184
_reflns_threshold_expression >2sigma(I)
_cod_data_source_file jo501711g_si_002.cif
_cod_data_source_block save
_cod_depositor_comments
;
The following automatic conversions were performed:

'_symmetry_cell_setting' value 'Monoclinic' changed to 'monoclinic'
according to
/home/saulius/struct/COD-crude-data--automatic-downloads/rss-feeds/ACS/lib/dictionaries/cif_core.dic
dictionary named 'cif_core.dic' version 2.4.2 from 2011-04-26.

Automatic conversion script
Id: cif_fix_values 2281 2013-09-26 08:29:07Z andrius 

 Adding full bibliography for 4029942.cif.
;
_cod_original_sg_symbol_H-M C2/c
_cod_database_code 4029942

loop_
_symmetry_equiv_pos_as_xyz
'x, y, z'
'-x, y, -z+1/2'
'x+1/2, y+1/2, z'
'-x+1/2, y+1/2, -z+1/2'
'-x, -y, -z'
'x, -y, z-1/2'
'-x+1/2, -y+1/2, -z'
'x+1/2, -y+1/2, z-1/2'

loop_
_atom_site_label
_atom_site_type_symbol
_atom_site_fract_x
_atom_site_fract_y
_atom_site_fract_z
_atom_site_U_iso_or_equiv
_atom_site_adp_type
_atom_site_occupancy
_atom_site_calc_flag
_atom_site_refinement_flags
O1 O 0.15463(7) 0.18074(12) 0.53555(6) 0.0282(3) Uani 1 d .
O2 O -0.07280(7) 0.16923(11) 0.40205(6) 0.0283(3) Uani 1 d .
N1 N 0.03991(8) 0.17247(13) 0.47071(7) 0.0219(3) Uani 1 d .
N2 N -0.05919(8) 0.60809(13) 0.71242(6) 0.0180(3) Uani 1 d .
N3 N 0.20826(8) -0.21710(14) 0.23549(7) 0.0268(3) Uani 1 d .
C1 C 0.08744(10) 0.22472(16) 0.52620(8) 0.0201(4) Uani 1 d .
C2 C -0.03729(10) 0.21627(16) 0.45347(8) 0.0207(4) Uani 1 d .
C3 C -0.07401(10) 0.31778(15) 0.50140(8) 0.0191(3) Uani 1 d .
C4 C -0.02978(9) 0.36944(14) 0.55964(8) 0.0172(3) Uani 1 d .
C5 C 0.05063(9) 0.32929(15) 0.57126(8) 0.0178(3) Uani 1 d .
C6 C 0.09407(10) 0.38695(16) 0.62574(8) 0.0184(3) Uani 1 d .
C7 C 0.05888(9) 0.48045(15) 0.67300(8) 0.0177(3) Uani 1 d .
C8 C -0.02079(9) 0.51618(14) 0.66461(8) 0.0166(3) Uani 1 d .
C9 C 0 0.6905(2) 0.75 0.0200(5) Uani 1 d S
C10 C -0.06656(9) 0.46499(15) 0.60594(8) 0.0171(3) Uani 1 d .
C11 C -0.14537(10) 0.50839(16) 0.59089(8) 0.0203(4) Uani 1 d .
C12 C -0.18652(11) 0.45788(17) 0.53324(8) 0.0226(4) Uani 1 d .
C13 C -0.15089(10) 0.36116(17) 0.48864(8) 0.0224(4) Uani 1 d .
C14 C 0.10896(10) 0.53865(17) 0.73314(8) 0.0198(3) Uani 1 d .
C15 C 0.07451(12) 0.06057(17) 0.42887(9) 0.0254(4) Uani 1 d .
C16 C 0.13605(11) 0.10866(17) 0.37409(9) 0.0236(4) Uani 1 d .
C17 C 0.16089(10) -0.00513(15) 0.32538(8) 0.0208(4) Uani 1 d .
C18 C 0.18900(10) -0.12651(16) 0.35267(9) 0.0236(4) Uani 1 d .
C19 C 0.21202(10) -0.22720(17) 0.30615(9) 0.0259(4) Uani 1 d .
C20 C 0.17978(11) -0.10219(18) 0.20949(9) 0.0276(4) Uani 1 d .
C21 C 0.15602(10) 0.00483(17) 0.25151(9) 0.0244(4) Uani 1 d .
H6 H 0.1490(11) 0.3607(16) 0.6331(8) 0.019(4) Uiso 1 d .
H14A H 0.1471(10) 0.6051(17) 0.7135(8) 0.021(4) Uiso 1 d .
H16A H 0.1838(11) 0.1470(17) 0.3980(9) 0.025(5) Uiso 1 d .
H16B H 0.1136(10) 0.1818(17) 0.3458(9) 0.024(4) Uiso 1 d .
H14B H 0.1409(10) 0.4628(18) 0.7575(9) 0.024(4) Uiso 1 d .
H9 H 0.0272(10) 0.7474(16) 0.7146(8) 0.022(4) Uiso 1 d .
H15A H 0.0290(11) 0.0124(18) 0.4056(10) 0.030(5) Uiso 1 d .
H12 H -0.2363(12) 0.4834(17) 0.5230(9) 0.027(5) Uiso 1 d .
H20 H 0.1722(11) -0.0953(19) 0.1573(11) 0.038(5) Uiso 1 d .
H13 H -0.1786(11) 0.3303(18) 0.4487(10) 0.031(5) Uiso 1 d .
H18 H 0.1912(11) -0.1406(18) 0.4060(10) 0.038(5) Uiso 1 d .
H19 H 0.2333(12) -0.3169(19) 0.3254(10) 0.039(5) Uiso 1 d .
H15B H 0.1003(11) -0.0060(17) 0.4633(10) 0.030(5) Uiso 1 d .
H11 H -0.1696(10) 0.5747(17) 0.6187(9) 0.021(4) Uiso 1 d .
H21 H 0.1361(11) 0.0833(19) 0.2306(10) 0.032(5) Uiso 1 d .

loop_
_atom_site_aniso_label
_atom_site_aniso_U_11
_atom_site_aniso_U_22
_atom_site_aniso_U_33
_atom_site_aniso_U_23
_atom_site_aniso_U_13
_atom_site_aniso_U_12
O1 0.0290(7) 0.0342(7) 0.0214(6) -0.0023(5) 0.0022(5) 0.0123(6)
O2 0.0327(7) 0.0323(7) 0.0198(6) -0.0059(5) -0.0002(5) -0.0028(6)
N1 0.0257(8) 0.0206(7) 0.0195(7) -0.0030(6) 0.0049(6) 0.0020(6)
N2 0.0218(7) 0.0182(6) 0.0141(6) -0.0013(5) 0.0025(5) 0.0010(6)
N3 0.0247(8) 0.0279(8) 0.0279(8) -0.0069(6) -0.0002(6) -0.0038(6)
C1 0.0236(9) 0.0222(8) 0.0144(7) 0.0039(6) 0.0029(6) 0.0028(7)
C2 0.0259(9) 0.0208(8) 0.0155(7) 0.0013(6) 0.0033(7) -0.0032(7)
C3 0.0222(9) 0.0197(8) 0.0155(7) 0.0023(6) 0.0015(6) -0.0014(7)
C4 0.0212(8) 0.0165(8) 0.0138(7) 0.0037(6) 0.0025(6) -0.0008(6)
C5 0.0207(9) 0.0185(8) 0.0143(7) 0.0032(6) 0.0035(6) 0.0008(7)
C6 0.0171(8) 0.0213(8) 0.0169(8) 0.0043(6) 0.0024(6) 0.0018(7)
C7 0.0196(8) 0.0190(8) 0.0146(7) 0.0029(6) 0.0021(6) -0.0013(6)
C8 0.0212(8) 0.0150(7) 0.0136(7) 0.0022(6) 0.0035(6) -0.0004(6)
C9 0.0251(13) 0.0174(11) 0.0174(11) 0 0.0001(10) 0
C10 0.0194(8) 0.0175(8) 0.0143(7) 0.0032(6) 0.0027(6) 0.0001(6)
C11 0.0232(9) 0.0211(8) 0.0164(8) 0.0021(6) 0.0043(7) 0.0030(7)
C12 0.0179(9) 0.0290(9) 0.0210(8) 0.0033(7) -0.0012(7) 0.0039(7)
C13 0.0237(9) 0.0286(9) 0.0148(8) 0.0014(6) -0.0025(7) -0.0019(7)
C14 0.0199(8) 0.0230(8) 0.0164(8) -0.0002(7) 0.0033(7) -0.0027(7)
C15 0.0323(10) 0.0209(8) 0.0231(9) -0.0028(7) 0.0072(8) 0.0003(8)
C16 0.0320(10) 0.0189(8) 0.0199(8) 0.0002(7) 0.0036(8) 0.0017(8)
C17 0.0203(8) 0.0221(8) 0.0199(8) -0.0012(6) 0.0025(6) -0.0010(7)
C18 0.0234(9) 0.0252(9) 0.0222(9) 0.0026(7) 0.0019(7) -0.0010(7)
C19 0.0245(9) 0.0210(8) 0.0322(9) -0.0006(7) 0.0027(7) -0.0010(7)
C20 0.0292(10) 0.0345(10) 0.0193(9) -0.0053(7) 0.0011(7) -0.0061(8)
C21 0.0267(10) 0.0252(9) 0.0215(9) 0.0039(7) 0.0015(7) 0.0018(7)

loop_
_atom_type_symbol
_atom_type_description
_atom_type_scat_dispersion_real
_atom_type_scat_dispersion_imag
_atom_type_scat_source
C C 0.0033 0.0016 'International Tables Vol C Tables 4.2.6.8 and 6.1.1.4'
H H 0 0 'International Tables Vol C Tables 4.2.6.8 and 6.1.1.4'
N N 0.0061 0.0033 'International Tables Vol C Tables 4.2.6.8 and 6.1.1.4'
O O 0.0106 0.006 'International Tables Vol C Tables 4.2.6.8 and 6.1.1.4'

loop_
_geom_angle_atom_site_label_1
_geom_angle_atom_site_label_2
_geom_angle_atom_site_label_3
_geom_angle
_geom_angle_site_symmetry_1
_geom_angle_site_symmetry_3
C2 N1 C1 125.08(13) . .
C2 N1 C15 118.17(13) . .
C1 N1 C15 116.74(14) . .
C8 N2 C9 110.92(11) . .
C8 N2 C14 112.46(12) . 2_556
C9 N2 C14 107.91(10) . 2_556
C19 N3 C20 116.51(14) . .
O1 C1 N1 119.52(14) . .
O1 C1 C5 123.76(15) . .
N1 C1 C5 116.70(14) . .
O2 C2 N1 120.56(14) . .
O2 C2 C3 122.47(15) . .
N1 C2 C3 116.94(13) . .
C13 C3 C4 120.46(15) . .
C13 C3 C2 119.60(14) . .
C4 C3 C2 119.94(14) . .
C3 C4 C5 120.68(14) . .
C3 C4 C10 119.18(14) . .
C5 C4 C10 120.14(14) . .
C6 C5 C4 119.65(14) . .
C6 C5 C1 119.97(14) . .
C4 C5 C1 120.38(14) . .
C5 C6 C7 121.37(15) . .
C5 C6 H6 119.6(10) . .
C7 C6 H6 118.9(10) . .
C8 C7 C6 119.81(14) . .
C8 C7 C14 120.97(14) . .
C6 C7 C14 119.21(14) . .
C7 C8 N2 121.51(13) . .
C7 C8 C10 120.49(14) . .
N2 C8 C10 117.96(13) . .
N2 C9 N2 111.84(18) 2_556 .
N2 C9 H9 109.6(10) 2_556 .
N2 C9 H9 108.1(9) . .
C11 C10 C4 118.88(14) . .
C11 C10 C8 122.74(14) . .
C4 C10 C8 118.35(14) . .
C12 C11 C10 120.65(15) . .
C12 C11 H11 118.7(10) . .
C10 C11 H11 120.6(10) . .
C11 C12 C13 120.40(16) . .
C11 C12 H12 122.1(11) . .
C13 C12 H12 117.5(11) . .
C3 C13 C12 120.41(15) . .
C3 C13 H13 120.0(12) . .
C12 C13 H13 119.5(11) . .
N2 C14 C7 112.31(13) 2_556 .
N2 C14 H14A 107.6(9) 2_556 .
C7 C14 H14A 109.5(9) . .
N2 C14 H14B 109.0(9) 2_556 .
C7 C14 H14B 109.5(10) . .
H14A C14 H14B 108.8(13) . .
N1 C15 C16 112.45(13) . .
N1 C15 H15A 107.2(10) . .
C16 C15 H15A 111.6(10) . .
N1 C15 H15B 108.6(10) . .
C16 C15 H15B 110.2(10) . .
H15A C15 H15B 106.6(14) . .
C17 C16 C15 110.76(13) . .
C17 C16 H16A 109.9(10) . .
C15 C16 H16A 110.9(10) . .
C17 C16 H16B 109.6(10) . .
C15 C16 H16B 109.9(10) . .
H16A C16 H16B 105.5(14) . .
C21 C17 C18 116.54(15) . .
C21 C17 C16 122.09(14) . .
C18 C17 C16 121.36(14) . .
C19 C18 C17 119.41(15) . .
C19 C18 H18 120.9(11) . .
C17 C18 H18 119.7(11) . .
N3 C19 C18 124.04(16) . .
N3 C19 H19 115.6(10) . .
C18 C19 H19 120.4(10) . .
N3 C20 C21 123.80(16) . .
N3 C20 H20 117.9(11) . .
C21 C20 H20 118.2(11) . .
C20 C21 C17 119.67(16) . .
C20 C21 H21 120.5(11) . .
C17 C21 H21 119.9(11) . .

loop_
_geom_bond_atom_site_label_1
_geom_bond_atom_site_label_2
_geom_bond_distance
_geom_bond_site_symmetry_2
O1 C1 1.2154(19) .
O2 C2 1.2231(19) .
N1 C2 1.397(2) .
N1 C1 1.406(2) .
N1 C15 1.478(2) .
N2 C8 1.4307(19) .
N2 C9 1.4633(18) .
N2 C14 1.4847(19) 2_556
N3 C19 1.328(2) .
N3 C20 1.330(2) .
C1 C5 1.473(2) .
C2 C3 1.483(2) .
C3 C13 1.373(2) .
C3 C4 1.413(2) .
C4 C5 1.416(2) .
C4 C10 1.425(2) .
C5 C6 1.376(2) .
C6 C7 1.411(2) .
C6 H6 0.963(17) .
C7 C8 1.384(2) .
C7 C14 1.517(2) .
C8 C10 1.431(2) .
C9 N2 1.4633(17) 2_556
C9 H9 0.981(16) .
C10 C11 1.412(2) .
C11 C12 1.374(2) .
C11 H11 0.933(17) .
C12 C13 1.406(2) .
C12 H12 0.890(19) .
C13 H13 0.931(18) .
C14 N2 1.4847(19) 2_556
C14 H14A 0.988(17) .
C14 H14B 1.030(17) .
C15 C16 1.527(2) .
C15 H15A 0.997(19) .
C15 H15B 1.020(18) .
C16 C17 1.512(2) .
C16 H16A 0.990(18) .
C16 H16B 0.976(17) .
C17 C21 1.389(2) .
C17 C18 1.392(2) .
C18 C19 1.382(2) .
C18 H18 1.009(19) .
C19 H19 1.025(19) .
C20 C21 1.382(2) .
C20 H20 0.988(19) .
C21 H21 0.935(19) .

loop_
_geom_torsion_atom_site_label_1
_geom_torsion_atom_site_label_2
_geom_torsion_atom_site_label_3
_geom_torsion_atom_site_label_4
_geom_torsion
_geom_torsion_site_symmetry_1
_geom_torsion_site_symmetry_4
C2 N1 C1 O1 -178.50(14) . .
C15 N1 C1 O1 2.9(2) . .
C2 N1 C1 C5 3.0(2) . .
C15 N1 C1 C5 -175.59(13) . .
C1 N1 C2 O2 176.51(14) . .
C15 N1 C2 O2 -4.9(2) . .
C1 N1 C2 C3 -5.3(2) . .
C15 N1 C2 C3 173.25(13) . .
O2 C2 C3 C13 0.4(2) . .
N1 C2 C3 C13 -177.70(14) . .
O2 C2 C3 C4 -179.42(14) . .
N1 C2 C3 C4 2.5(2) . .
C13 C3 C4 C5 -177.33(14) . .
C2 C3 C4 C5 2.5(2) . .
C13 C3 C4 C10 1.4(2) . .
C2 C3 C4 C10 -178.80(13) . .
C3 C4 C5 C6 176.10(14) . .
C10 C4 C5 C6 -2.6(2) . .
C3 C4 C5 C1 -4.9(2) . .
C10 C4 C5 C1 176.38(13) . .
O1 C1 C5 C6 2.9(2) . .
N1 C1 C5 C6 -178.75(13) . .
O1 C1 C5 C4 -176.11(14) . .
N1 C1 C5 C4 2.3(2) . .
C4 C5 C6 C7 3.5(2) . .
C1 C5 C6 C7 -175.50(14) . .
C5 C6 C7 C8 -0.4(2) . .
C5 C6 C7 C14 178.65(14) . .
C6 C7 C8 N2 178.47(13) . .
C14 C7 C8 N2 -0.5(2) . .
C6 C7 C8 C10 -3.6(2) . .
C14 C7 C8 C10 177.39(13) . .
C9 N2 C8 C7 20.77(18) . .
C14 N2 C8 C7 -100.18(16) 2_556 .
C9 N2 C8 C10 -157.20(13) . .
C14 N2 C8 C10 81.84(16) 2_556 .
C8 N2 C9 N2 -55.42(9) . 2_556
C14 N2 C9 N2 68.18(9) 2_556 2_556
C3 C4 C10 C11 -2.0(2) . .
C5 C4 C10 C11 176.74(13) . .
C3 C4 C10 C8 -179.98(13) . .
C5 C4 C10 C8 -1.3(2) . .
C7 C8 C10 C11 -173.56(14) . .
N2 C8 C10 C11 4.4(2) . .
C7 C8 C10 C4 4.4(2) . .
N2 C8 C10 C4 -177.63(12) . .
C4 C10 C11 C12 1.0(2) . .
C8 C10 C11 C12 178.95(14) . .
C10 C11 C12 C13 0.5(2) . .
C4 C3 C13 C12 0.2(2) . .
C2 C3 C13 C12 -179.63(14) . .
C11 C12 C13 C3 -1.2(2) . .
C8 C7 C14 N2 12.9(2) . 2_556
C6 C7 C14 N2 -166.13(13) . 2_556
C2 N1 C15 C16 103.19(17) . .
C1 N1 C15 C16 -78.10(18) . .
N1 C15 C16 C17 -171.72(15) . .
C15 C16 C17 C21 125.79(18) . .
C15 C16 C17 C18 -53.4(2) . .
C21 C17 C18 C19 1.6(2) . .
C16 C17 C18 C19 -179.17(16) . .
C20 N3 C19 C18 -0.5(3) . .
C17 C18 C19 N3 -0.9(3) . .
C19 N3 C20 C21 1.2(3) . .
N3 C20 C21 C17 -0.4(3) . .
C18 C17 C21 C20 -1.0(2) . .
C16 C17 C21 C20 179.80(16) . .
